data_7205212
loop_
_publ_author_name
'Li, Baiyan'
'Li, Guanghua'
'Liu, Dan'
'Peng, Yu'
'Zhou, Xiaojing'
'Hua, Jia'
'Shi, Zhan'
'Feng, Shouhua'

_publ_section_title
;
 Coordination polymers constructed by 1,3-bi(4-pyridyl)propane with
 four different conformations and
 2,2&#x2032;-dinitro-4,4&#x2032;-biphenyldicarboxylate ligands: the
 effects of metal ions
;
_journal_issue 5
_journal_name_full CrystEngComm
_journal_page_first 1291
_journal_paper_doi 10.1039/c0ce00252f
_journal_volume 13
_journal_year 2011
_chemical_formula_moiety 'C27 H20 N4 O8 Zn'
_chemical_formula_sum 'C27 H20 N4 O8 Zn'
_chemical_formula_weight 593.84
_chemical_melting_point ?
_chemical_name_systematic
;
?
;
_space_group_IT_number 9
_symmetry_cell_setting monoclinic
_symmetry_space_group_name_Hall 'C -2yc'
_symmetry_space_group_name_H-M 'C 1 c 1'
_atom_sites_solution_hydrogens geom
_atom_sites_solution_primary direct
_atom_sites_solution_secondary difmap
_audit_creation_method SHELXL-97
_cell_angle_alpha 90.00
_cell_angle_beta 101.72(3)
_cell_angle_gamma 90.00
_cell_formula_units_Z 4
_cell_length_a 8.2329(16)
_cell_length_b 25.653(5)
_cell_length_c 12.817(3)
_cell_measurement_reflns_used 5535
_cell_measurement_temperature 293(2)
_cell_measurement_theta_max 27.43
_cell_measurement_theta_min 3.18
_cell_volume 2650.5(10)
_computing_cell_refinement Process-auto
_computing_data_collection Process-auto
_computing_data_reduction Process-auto
_computing_structure_refinement 'SHELXL-97 (Sheldrick, 1997)'
_computing_structure_solution 'SHELXS-97 (Sheldrick, 1990)'
_diffrn_ambient_temperature 293(2)
_diffrn_detector_area_resol_mean 10.0
_diffrn_measured_fraction_theta_full 0.996
_diffrn_measured_fraction_theta_max 0.996
_diffrn_measurement_device_type 'Rigaku RAXIS-RAPID'
_diffrn_measurement_method omega-scan
_diffrn_radiation_monochromator graphite
_diffrn_radiation_source 'fine-focus sealed tube'
_diffrn_radiation_type MoK\a
_diffrn_radiation_wavelength 0.71073
_diffrn_reflns_av_R_equivalents 0.0302
_diffrn_reflns_av_sigmaI/netI 0.0496
_diffrn_reflns_limit_h_max 8
_diffrn_reflns_limit_h_min -10
_diffrn_reflns_limit_k_max 33
_diffrn_reflns_limit_k_min -33
_diffrn_reflns_limit_l_max 16
_diffrn_reflns_limit_l_min -16
_diffrn_reflns_number 12902
_diffrn_reflns_theta_full 27.43
_diffrn_reflns_theta_max 27.43
_diffrn_reflns_theta_min 3.18
_diffrn_standards_decay_% 0
_diffrn_standards_interval_count 0
_diffrn_standards_interval_time 0
_diffrn_standards_number 0
_exptl_absorpt_coefficient_mu 0.984
_exptl_absorpt_correction_type none
_exptl_crystal_colour colourless
_exptl_crystal_density_diffrn 1.488
_exptl_crystal_density_meas ?
_exptl_crystal_density_method 'not measured'
_exptl_crystal_description block
_exptl_crystal_F_000 1216
_exptl_crystal_size_max 0.29
_exptl_crystal_size_mid 0.27
_exptl_crystal_size_min 0.26
_refine_diff_density_max 0.363
_refine_diff_density_min -0.337
_refine_diff_density_rms 0.044
_refine_ls_abs_structure_details 'Flack H D (1983), Acta Cryst. A39, 876-881'
_refine_ls_abs_structure_Flack 0.005(9)
_refine_ls_extinction_method none
_refine_ls_goodness_of_fit_ref 1.068
_refine_ls_hydrogen_treatment constr
_refine_ls_matrix_type full
_refine_ls_number_parameters 379
_refine_ls_number_reflns 5535
_refine_ls_number_restraints 26
_refine_ls_restrained_S_all 1.078
_refine_ls_R_factor_all 0.0419
_refine_ls_R_factor_gt 0.0344
_refine_ls_shift/su_max 0.039
_refine_ls_shift/su_mean 0.001
_refine_ls_structure_factor_coef Fsqd
_refine_ls_weighting_details 'calc w=1/[\s^2^(Fo^2^)+(0.0320P)^2^+0.6454P] where P=(Fo^2^+2Fc^2^)/3'
_refine_ls_weighting_scheme calc
_refine_ls_wR_factor_gt 0.0767
_refine_ls_wR_factor_ref 0.0799
_reflns_number_gt 4860
_reflns_number_total 5535
_reflns_threshold_expression >2sigma(I)
_cod_data_source_file C0CE00252F.TXT
_cod_data_source_block Compound-4
_cod_depositor_comments
;
The following automatic conversions were performed:

'_chemical_melting_point' value 'not measured' was changed to '?' -
the value is undefined or not given.

Automatic conversion script
Id: cif_fix_values 1569 2011-02-09 13:29:24Z adriana 

The following automatic conversions were performed:

'_exptl_crystal_density_meas' value 'none' was changed to '?' - the
value is perceived as not measured.

Automatic conversion script
Id: cif_fix_values 3008 2015-01-20 13:52:24Z robertas 
;
_cod_original_cell_volume 2650.6(9)
_cod_original_sg_symbol_H-M cc
_cod_database_code 7205212

loop_
_symmetry_equiv_pos_as_xyz
'x, y, z'
'x, -y, z+1/2'
'x+1/2, y+1/2, z'
'x+1/2, -y+1/2, z+1/2'

loop_
_atom_site_label
_atom_site_type_symbol
_atom_site_fract_x
_atom_site_fract_y
_atom_site_fract_z
_atom_site_U_iso_or_equiv
_atom_site_adp_type
_atom_site_occupancy
_atom_site_symmetry_multiplicity
_atom_site_calc_flag
_atom_site_refinement_flags
_atom_site_disorder_assembly
_atom_site_disorder_group
Zn1 Zn 0.79556(3) 0.627470(11) 0.20534(3) 0.03804(9) Uani 1 1 d . . .
O1 O 0.9203(3) 0.69083(8) 0.25568(17) 0.0500(5) Uani 1 1 d . . .
O2 O 1.0078(3) 0.68038(10) 0.10416(17) 0.0573(6) Uani 1 1 d . . .
O3 O 2.1231(3) 0.86434(9) 0.58183(18) 0.0583(6) Uani 1 1 d . . .
O4 O 2.0183(3) 0.94323(9) 0.5973(2) 0.0623(7) Uani 1 1 d . . .
O5 O 1.5670(8) 0.8471(2) 0.1431(5) 0.0569(17) Uani 0.50 1 d PU A 1
O5' O 1.5179(8) 0.8571(2) 0.1288(5) 0.0531(16) Uani 0.50 1 d PU A 2
O6 O 1.4578(8) 0.7905(2) 0.0374(5) 0.0686(14) Uani 0.50 1 d PU A 1
O6' O 1.5389(7) 0.7726(2) 0.0796(4) 0.0688(14) Uani 0.50 1 d PU A 2
O7 O 1.4216(4) 0.96244(11) 0.4408(2) 0.0876(10) Uani 1 1 d . . .
O8 O 1.3013(3) 0.91134(10) 0.3180(2) 0.0743(8) Uani 1 1 d . . .
N1 N 1.4813(4) 0.80984(12) 0.1272(2) 0.0614(8) Uani 1 1 d . . .
N2 N 1.4184(3) 0.92282(11) 0.3885(2) 0.0467(7) Uani 1 1 d . A .
N3 N 0.9595(3) 0.56790(9) 0.21890(19) 0.0414(5) Uani 1 1 d . . .
N4 N 1.6772(3) 0.38112(9) -0.1676(2) 0.0436(6) Uani 1 1 d . . .
C1 C 1.0153(4) 0.70207(11) 0.1903(2) 0.0417(6) Uani 1 1 d . . .
C2 C 1.1466(3) 0.74192(11) 0.2294(2) 0.0363(6) Uani 1 1 d . A .
C3 C 1.2510(4) 0.75810(12) 0.1634(2) 0.0415(7) Uani 1 1 d . . .
H3 H 1.2361 0.7458 0.0939 0.090 Uiso 1 1 calc . . .
C4 C 1.3770(4) 0.79264(11) 0.2020(2) 0.0398(6) Uani 1 1 d . A .
C5 C 1.4072(3) 0.81160(10) 0.3066(2) 0.0354(6) Uani 1 1 d . . .
C6 C 1.3017(4) 0.79507(12) 0.3703(2) 0.0449(7) Uani 1 1 d . A .
H6 H 1.3171 0.8073 0.4400 0.090 Uiso 1 1 calc . . .
C7 C 1.1728(4) 0.76056(12) 0.3334(2) 0.0420(7) Uani 1 1 d . . .
H7 H 1.1037 0.7499 0.3784 0.090 Uiso 1 1 calc . . .
C8 C 2.0088(3) 0.89929(12) 0.5609(2) 0.0411(7) Uani 1 1 d . . .
C9 C 1.8543(3) 0.88012(11) 0.4867(2) 0.0360(6) Uani 1 1 d . . .
C10 C 1.7094(3) 0.90936(10) 0.4694(2) 0.0341(6) Uani 1 1 d . A .
H10 H 1.7085 0.9422 0.5002 0.090 Uiso 1 1 calc . . .
C11 C 1.5661(4) 0.88956(12) 0.4062(2) 0.0332(6) Uani 1 1 d . . .
C12 C 1.5609(3) 0.84020(10) 0.3580(2) 0.0363(6) Uani 1 1 d . A .
C13 C 1.7096(4) 0.81281(11) 0.3738(2) 0.0449(7) Uani 1 1 d . . .
H13 H 1.7130 0.7807 0.3404 0.090 Uiso 1 1 calc . . .
C14 C 1.8520(4) 0.83200(11) 0.4375(2) 0.0423(7) Uani 1 1 d . A .
H14 H 1.9486 0.8122 0.4478 0.090 Uiso 1 1 calc . . .
C15 C 0.9157(4) 0.52097(12) 0.1788(3) 0.0503(8) Uani 1 1 d . . .
H15 H 0.8046 0.5150 0.1488 0.090 Uiso 1 1 calc . . .
C16 C 1.0266(4) 0.48076(12) 0.1796(3) 0.0547(8) Uani 1 1 d . . .
H16 H 0.9895 0.4488 0.1497 0.090 Uiso 1 1 calc . . .
C17 C 1.1926(4) 0.48747(12) 0.2245(2) 0.0419(7) Uani 1 1 d . . .
C18 C 1.2366(4) 0.53612(14) 0.2668(3) 0.0614(9) Uani 1 1 d . . .
H18 H 1.3466 0.5428 0.2984 0.090 Uiso 1 1 calc . . .
C19 C 1.1205(4) 0.57495(13) 0.2629(3) 0.0609(10) Uani 1 1 d . . .
H19 H 1.1547 0.6073 0.2918 0.090 Uiso 1 1 calc . . .
C20 C 1.3164(4) 0.44470(12) 0.2242(2) 0.0502(8) Uani 1 1 d . . .
H20A H 1.2741 0.4128 0.2493 0.090 Uiso 1 1 calc . . .
H20B H 1.4187 0.4536 0.2732 0.090 Uiso 1 1 calc . . .
C21 C 1.3531(4) 0.43544(13) 0.1136(3) 0.0492(7) Uani 1 1 d . . .
H21A H 1.4063 0.4661 0.0915 0.090 Uiso 1 1 calc . . .
H21B H 1.2498 0.4299 0.0630 0.090 Uiso 1 1 calc . . .
C22 C 1.4659(5) 0.38815(15) 0.1129(3) 0.0595(9) Uani 1 1 d . . .
H22A H 1.5564 0.3899 0.1745 0.090 Uiso 1 1 calc . . .
H22B H 1.4031 0.3567 0.1192 0.090 Uiso 1 1 calc . . .
C23 C 1.5764(5) 0.34390(13) -0.1456(3) 0.0629(10) Uani 1 1 d . . .
H23 H 1.5527 0.3158 -0.1920 0.090 Uiso 1 1 calc . . .
C24 C 1.5055(5) 0.34528(14) -0.0569(3) 0.0680(11) Uani 1 1 d . . .
H24 H 1.4351 0.3184 -0.0457 0.090 Uiso 1 1 calc . . .
C25 C 1.5361(5) 0.38482(16) 0.0140(3) 0.0481(9) Uani 1 1 d . . .
C26 C 1.6373(5) 0.42419(18) -0.0119(3) 0.0736(14) Uani 1 1 d . . .
H26 H 1.6603 0.4531 0.0324 0.090 Uiso 1 1 calc . . .
C27 C 1.7036(5) 0.42123(15) -0.1015(3) 0.0679(11) Uani 1 1 d . . .
H27 H 1.7699 0.4485 -0.1164 0.090 Uiso 1 1 calc . . .

loop_
_atom_site_aniso_label
_atom_site_aniso_U_11
_atom_site_aniso_U_22
_atom_site_aniso_U_33
_atom_site_aniso_U_23
_atom_site_aniso_U_13
_atom_site_aniso_U_12
Zn1 0.02961(15) 0.03964(15) 0.04240(15) 0.00054(17) 0.00147(10) -0.00547(16)
O1 0.0449(13) 0.0522(13) 0.0560(12) -0.0101(10) 0.0174(10) -0.0185(10)
O2 0.0601(15) 0.0636(14) 0.0471(12) -0.0147(11) 0.0081(11) -0.0212(12)
O3 0.0382(13) 0.0654(14) 0.0617(14) -0.0146(11) -0.0121(10) 0.0143(10)
O4 0.0446(14) 0.0503(13) 0.0828(16) -0.0179(13) -0.0091(12) -0.0023(11)
O5 0.0563(19) 0.0571(19) 0.0579(19) 0.0020(10) 0.0128(10) -0.0033(10)
O5' 0.0529(18) 0.0522(18) 0.0546(18) 0.0039(10) 0.0119(10) -0.0025(10)
O6 0.0702(16) 0.0707(16) 0.0665(16) -0.0015(10) 0.0175(10) -0.0039(10)
O6' 0.0691(16) 0.0701(16) 0.0696(16) -0.0028(10) 0.0199(10) -0.0012(10)
O7 0.0672(18) 0.088(2) 0.093(2) -0.0477(17) -0.0163(14) 0.0399(15)
O8 0.0426(15) 0.0661(16) 0.0978(19) -0.0112(14) -0.0241(14) 0.0090(12)
N1 0.072(2) 0.0640(18) 0.0565(17) -0.0239(14) 0.0329(15) -0.0324(16)
N2 0.0344(14) 0.0501(16) 0.0519(15) -0.0017(13) 0.0002(12) 0.0060(12)
N3 0.0344(13) 0.0424(13) 0.0454(13) 0.0007(11) 0.0034(10) -0.0016(11)
N4 0.0336(13) 0.0461(14) 0.0517(14) -0.0057(11) 0.0100(11) 0.0027(11)
C1 0.0373(16) 0.0410(15) 0.0451(15) -0.0021(13) 0.0045(12) -0.0047(13)
C2 0.0358(15) 0.0348(14) 0.0384(13) -0.0025(11) 0.0078(11) -0.0046(11)
C3 0.0454(17) 0.0436(15) 0.0352(13) -0.0064(12) 0.0076(12) -0.0108(13)
C4 0.0390(16) 0.0410(15) 0.0416(14) -0.0046(12) 0.0131(12) -0.0102(12)
C5 0.0349(15) 0.0357(14) 0.0348(13) -0.0054(11) 0.0053(11) -0.0044(11)
C6 0.0487(18) 0.0509(17) 0.0349(13) -0.0094(13) 0.0077(12) -0.0146(14)
C7 0.0404(17) 0.0453(16) 0.0424(15) -0.0064(13) 0.0138(13) -0.0091(13)
C8 0.0309(15) 0.0454(17) 0.0437(15) -0.0032(13) 0.0000(12) 0.0036(13)
C9 0.0318(15) 0.0379(14) 0.0370(13) 0.0030(11) 0.0040(11) -0.0005(11)
C10 0.0333(15) 0.0325(13) 0.0350(13) -0.0013(11) 0.0035(11) -0.0007(11)
C11 0.0318(16) 0.0341(14) 0.0334(14) 0.0008(13) 0.0057(12) 0.0011(13)
C12 0.0336(14) 0.0384(14) 0.0359(13) -0.0043(12) 0.0049(11) -0.0056(12)
C13 0.0454(18) 0.0343(15) 0.0540(17) -0.0080(13) 0.0075(14) -0.0009(13)
C14 0.0322(15) 0.0395(15) 0.0531(16) -0.0044(13) 0.0037(12) 0.0082(12)
C15 0.0370(17) 0.0463(17) 0.0633(19) -0.0094(15) -0.0002(14) -0.0009(14)
C16 0.0454(19) 0.0467(18) 0.067(2) -0.0088(16) 0.0004(15) -0.0005(15)
C17 0.0422(16) 0.0491(17) 0.0368(14) 0.0024(13) 0.0141(12) -0.0001(13)
C18 0.0343(17) 0.057(2) 0.085(2) -0.0126(19) -0.0043(16) -0.0010(16)
C19 0.0407(19) 0.0477(19) 0.086(3) -0.0161(18) -0.0063(18) -0.0017(15)
C20 0.047(2) 0.0600(18) 0.0455(19) -0.0006(15) 0.0130(16) 0.0128(16)
C21 0.0486(19) 0.0519(18) 0.0507(16) 0.0066(15) 0.0186(14) 0.0064(14)
C22 0.065(2) 0.068(2) 0.0500(18) 0.0045(17) 0.0210(17) 0.0168(19)
C23 0.081(3) 0.0438(18) 0.072(2) -0.0141(18) 0.034(2) -0.0145(19)
C24 0.089(3) 0.048(2) 0.077(2) -0.0046(19) 0.041(2) -0.015(2)
C25 0.036(2) 0.058(2) 0.049(2) -0.0030(17) 0.0059(15) 0.0096(17)
C26 0.066(3) 0.087(3) 0.075(3) -0.048(2) 0.032(2) -0.030(2)
C27 0.055(2) 0.073(2) 0.085(2) -0.035(2) 0.0340(19) -0.0314(18)

loop_
_atom_type_symbol
_atom_type_description
_atom_type_scat_dispersion_real
_atom_type_scat_dispersion_imag
_atom_type_scat_source
C C 0.0033 0.0016 'International Tables Vol C Tables 4.2.6.8 and 6.1.1.4'
H H 0.0000 0.0000 'International Tables Vol C Tables 4.2.6.8 and 6.1.1.4'
N N 0.0061 0.0033 'International Tables Vol C Tables 4.2.6.8 and 6.1.1.4'
O O 0.0106 0.0060 'International Tables Vol C Tables 4.2.6.8 and 6.1.1.4'
Zn Zn 0.2839 1.4301 'International Tables Vol C Tables 4.2.6.8 and 6.1.1.4'

loop_
_geom_angle_atom_site_label_1
_geom_angle_atom_site_label_2
_geom_angle_atom_site_label_3
_geom_angle
_geom_angle_site_symmetry_1
_geom_angle_site_symmetry_3
_geom_angle_publ_flag
O3 Zn1 O1 115.64(10) 4_364 . ?
O3 Zn1 N3 121.65(10) 4_364 . ?
O1 Zn1 N3 107.59(10) . . ?
O3 Zn1 N4 105.88(10) 4_364 2_465 ?
O1 Zn1 N4 97.36(9) . 2_465 ?
N3 Zn1 N4 105.33(10) . 2_465 ?
C1 O1 Zn1 108.54(19) . . ?
C8 O3 Zn1 118.99(19) . 4_665 ?
O5 N1 O6 117.5(4) . . ?
O5 N1 O5' 22.7(4) . . ?
O6 N1 O5' 113.4(4) . . ?
O5 N1 O6' 115.0(5) . . ?
O6 N1 O6' 41.8(3) . . ?
O5' N1 O6' 128.5(4) . . ?
O5 N1 C4 122.4(4) . . ?
O6 N1 C4 119.0(3) . . ?
O5' N1 C4 116.7(4) . . ?
O6' N1 C4 114.1(3) . . ?
O7 N2 O8 122.5(3) . . ?
O7 N2 C11 118.5(3) . . ?
O8 N2 C11 118.8(3) . . ?
C15 N3 C19 116.8(3) . . ?
C15 N3 Zn1 121.8(2) . . ?
C19 N3 Zn1 121.3(2) . . ?
C27 N4 C23 116.8(3) . . ?
C27 N4 Zn1 122.9(2) . 2_664 ?
C23 N4 Zn1 120.2(2) . 2_664 ?
O2 C1 O1 123.8(3) . . ?
O2 C1 C2 120.8(3) . . ?
O1 C1 C2 115.3(3) . . ?
C3 C2 C7 119.1(2) . . ?
C3 C2 C1 119.7(2) . . ?
C7 C2 C1 121.1(2) . . ?
C4 C3 C2 119.3(3) . . ?
C4 C3 H3 120.4 . . ?
C2 C3 H3 120.4 . . ?
C3 C4 C5 122.8(3) . . ?
C3 C4 N1 117.0(3) . . ?
C5 C4 N1 120.2(2) . . ?
C6 C5 C4 116.8(2) . . ?
C6 C5 C12 118.1(2) . . ?
C4 C5 C12 124.2(2) . . ?
C5 C6 C7 121.7(2) . . ?
C5 C6 H6 119.1 . . ?
C7 C6 H6 119.1 . . ?
C6 C7 C2 120.3(3) . . ?
C6 C7 H7 119.8 . . ?
C2 C7 H7 119.8 . . ?
O4 C8 O3 125.3(3) . . ?
O4 C8 C9 121.7(3) . . ?
O3 C8 C9 113.1(2) . . ?
C14 C9 C10 118.5(3) . . ?
C14 C9 C8 120.7(3) . . ?
C10 C9 C8 120.8(2) . . ?
C11 C10 C9 119.8(3) . . ?
C11 C10 H10 120.1 . . ?
C9 C10 H10 120.1 . . ?
C10 C11 C12 122.3(3) . . ?
C10 C11 N2 117.3(3) . . ?
C12 C11 N2 120.4(3) . . ?
C13 C12 C11 116.3(3) . . ?
C13 C12 C5 117.2(2) . . ?
C11 C12 C5 125.7(3) . . ?
C14 C13 C12 121.6(3) . . ?
C14 C13 H13 119.2 . . ?
C12 C13 H13 119.2 . . ?
C13 C14 C9 121.4(3) . . ?
C13 C14 H14 119.3 . . ?
C9 C14 H14 119.3 . . ?
N3 C15 C16 123.2(3) . . ?
N3 C15 H15 118.4 . . ?
C16 C15 H15 118.4 . . ?
C15 C16 C17 120.6(3) . . ?
C15 C16 H16 119.7 . . ?
C17 C16 H16 119.7 . . ?
C18 C17 C16 115.8(3) . . ?
C18 C17 C20 122.6(3) . . ?
C16 C17 C20 121.6(3) . . ?
C19 C18 C17 121.1(3) . . ?
C19 C18 H18 119.5 . . ?
C17 C18 H18 119.5 . . ?
N3 C19 C18 122.5(3) . . ?
N3 C19 H19 118.7 . . ?
C18 C19 H19 118.7 . . ?
C17 C20 C21 112.3(2) . . ?
C17 C20 H20A 109.1 . . ?
C21 C20 H20A 109.1 . . ?
C17 C20 H20B 109.1 . . ?
C21 C20 H20B 109.1 . . ?
H20A C20 H20B 107.9 . . ?
C20 C21 C22 111.3(3) . . ?
C20 C21 H21A 109.4 . . ?
C22 C21 H21A 109.4 . . ?
C20 C21 H21B 109.4 . . ?
C22 C21 H21B 109.4 . . ?
H21A C21 H21B 108.0 . . ?
C25 C22 C21 112.9(3) . . ?
C25 C22 H22A 109.0 . . ?
C21 C22 H22A 109.0 . . ?
C25 C22 H22B 109.0 . . ?
C21 C22 H22B 109.0 . . ?
H22A C22 H22B 107.8 . . ?
N4 C23 C24 122.8(3) . . ?
N4 C23 H23 118.6 . . ?
C24 C23 H23 118.6 . . ?
C25 C24 C23 121.4(3) . . ?
C25 C24 H24 119.3 . . ?
C23 C24 H24 119.3 . . ?
C24 C25 C26 115.0(3) . . ?
C24 C25 C22 124.1(4) . . ?
C26 C25 C22 120.9(3) . . ?
C27 C26 C25 121.3(3) . . ?
C27 C26 H26 119.3 . . ?
C25 C26 H26 119.3 . . ?
N4 C27 C26 122.6(3) . . ?
N4 C27 H27 118.7 . . ?
C26 C27 H27 118.7 . . ?

loop_
_geom_bond_atom_site_label_1
_geom_bond_atom_site_label_2
_geom_bond_distance
_geom_bond_site_symmetry_2
_geom_bond_publ_flag
Zn1 O3 1.911(2) 4_364 ?
Zn1 O1 1.960(2) . ?
Zn1 N3 2.023(2) . ?
Zn1 N4 2.072(3) 2_465 ?
O1 C1 1.290(4) . ?
O2 C1 1.227(4) . ?
O3 C8 1.288(4) . ?
O3 Zn1 1.911(2) 4_665 ?
O4 C8 1.216(4) . ?
O5 N1 1.182(6) . ?
O5' N1 1.250(7) . ?
O6 N1 1.233(6) . ?
O6' N1 1.276(6) . ?
O7 N2 1.215(3) . ?
O8 N2 1.216(3) . ?
N1 C4 1.478(4) . ?
N2 C11 1.465(4) . ?
N3 C15 1.330(4) . ?
N3 C19 1.343(4) . ?
N4 C27 1.323(4) . ?
N4 C23 1.333(4) . ?
N4 Zn1 2.072(2) 2_664 ?
C1 C2 1.498(4) . ?
C2 C3 1.386(4) . ?
C2 C7 1.391(4) . ?
C3 C4 1.377(4) . ?
C3 H3 0.9300 . ?
C4 C5 1.401(4) . ?
C5 C6 1.374(4) . ?
C5 C12 1.495(4) . ?
C6 C7 1.389(4) . ?
C6 H6 0.9300 . ?
C7 H7 0.9300 . ?
C8 C9 1.507(4) . ?
C9 C14 1.384(4) . ?
C9 C10 1.389(4) . ?
C10 C11 1.385(4) . ?
C10 H10 0.9300 . ?
C11 C12 1.406(4) . ?
C12 C13 1.391(4) . ?
C13 C14 1.376(4) . ?
C13 H13 0.9300 . ?
C14 H14 0.9300 . ?
C15 C16 1.376(4) . ?
C15 H15 0.9300 . ?
C16 C17 1.382(4) . ?
C16 H16 0.9300 . ?
C17 C18 1.379(4) . ?
C17 C20 1.498(4) . ?
C18 C19 1.374(5) . ?
C18 H18 0.9300 . ?
C19 H19 0.9300 . ?
C20 C21 1.527(4) . ?
C20 H20A 0.9700 . ?
C20 H20B 0.9700 . ?
C21 C22 1.529(5) . ?
C21 H21A 0.9700 . ?
C21 H21B 0.9700 . ?
C22 C25 1.498(5) . ?
C22 H22A 0.9700 . ?
C22 H22B 0.9700 . ?
C23 C24 1.380(5) . ?
C23 H23 0.9300 . ?
C24 C25 1.351(5) . ?
C24 H24 0.9300 . ?
C25 C26 1.392(6) . ?
C26 C27 1.370(5) . ?
C26 H26 0.9300 . ?
C27 H27 0.9300 . ?
